data_2108772
loop_
_publ_author_name
'Safari, Fatemeh'
'Katrusiak, Andrzej'

_publ_section_title
;
 Structure--property relationships of molecular shape and orientation with
 compression and expansion of xylitol
;
_journal_coeditor_code UM5047
_journal_issue 2
_journal_name_full 'Acta Crystallographica Section B'
_journal_page_first
;
;
_journal_paper_doi 10.1107/S2052520621000445
_journal_volume 77
_journal_year 2021
_chemical_absolute_configuration rm
_chemical_formula_moiety 'C5 H12 O5'
_chemical_formula_sum 'C5 H12 O5'
_chemical_formula_weight 152.15
_chemical_name_common xylitol
_space_group_crystal_system orthorhombic
_space_group_IT_number 19
_space_group_name_Hall 'P 2ac 2ab'
_space_group_name_H-M_alt 'P 21 21 21'
_atom_sites_solution_hydrogens geom
_atom_sites_solution_primary dual
_audit_creation_date 2020-04-30
_audit_creation_method
;
Olex2 1.2
(compiled 2017.03.28 svn.r3405 for OlexSys, GUI svn.r5337)
;
_cell_angle_alpha 90
_cell_angle_beta 90
_cell_angle_gamma 90
_cell_formula_units_Z 4
_cell_length_a 8.2993(3)
_cell_length_b 8.9697(4)
_cell_length_c 8.9693(4)
_cell_measurement_reflns_used 632
_cell_measurement_temperature 286.00(10)
_cell_measurement_theta_max 26.2670
_cell_measurement_theta_min 4.9010
_cell_volume 667.69(5)
_computing_cell_refinement 'CrysAlisPro 1.171.38.46 (Rigaku OD, 2015)'
_computing_data_collection 'CrysAlisPro 1.171.38.46 (Rigaku OD, 2015)'
_computing_data_reduction 'CrysAlisPro 1.171.38.46 (Rigaku OD, 2015)'
_computing_molecular_graphics 'Olex2 (Dolomanov et al., 2009)'
_computing_publication_material 'Olex2 (Dolomanov et al., 2009)'
_computing_structure_refinement 'ShelXL (Sheldrick, 2015)'
_computing_structure_solution 'ShelXT (Sheldrick, 2015)'
_diffrn_ambient_environment air
_diffrn_ambient_temperature 286.00(10)
_diffrn_detector 'CCD plate'
_diffrn_detector_area_resol_mean 16.2413
_diffrn_detector_type Eos
_diffrn_measured_fraction_theta_full 0.939
_diffrn_measured_fraction_theta_max 0.869
_diffrn_measurement_details
;
List of Runs (angles in degrees, time in seconds):

  # Type    Start    End  Width  t~exp~   \w     \q     \k     \f   Frames
--------------------------------------------------------------------------
  1  \w     37.00  80.00   1.00    1.00    --    1.09 178.00-180.00   43
  2  \w    -38.00   9.00   1.00    2.94    --   31.37 117.00-168.00   47
  3  \w     -5.00  91.00   1.00    2.94    --   31.37  57.00 150.00   96
;
_diffrn_measurement_device 'four-circle diffractometer'
_diffrn_measurement_device_type 'Xcalibur, Eos'
_diffrn_measurement_method '\w scans'
_diffrn_orient_matrix_type 'CrysAlisPro convention (1999,Acta A55,543-557)'
_diffrn_orient_matrix_UB_11 -0.0296740000
_diffrn_orient_matrix_UB_12 -0.0336510000
_diffrn_orient_matrix_UB_13 0.0660673000
_diffrn_orient_matrix_UB_21 -0.0266081000
_diffrn_orient_matrix_UB_22 -0.0623453000
_diffrn_orient_matrix_UB_23 -0.0419630000
_diffrn_orient_matrix_UB_31 0.0756280000
_diffrn_orient_matrix_UB_32 -0.0351285000
_diffrn_orient_matrix_UB_33 0.0111633000
_diffrn_radiation_monochromator graphite
_diffrn_radiation_probe x-ray
_diffrn_radiation_type MoK\a
_diffrn_radiation_wavelength 0.71073
_diffrn_reflns_av_R_equivalents 0.0139
_diffrn_reflns_av_unetI/netI 0.0340
_diffrn_reflns_Laue_measured_fraction_full 0.939
_diffrn_reflns_Laue_measured_fraction_max 0.869
_diffrn_reflns_limit_h_max 3
_diffrn_reflns_limit_h_min -10
_diffrn_reflns_limit_k_max 11
_diffrn_reflns_limit_k_min -5
_diffrn_reflns_limit_l_max 11
_diffrn_reflns_limit_l_min -5
_diffrn_reflns_number 1283
_diffrn_reflns_point_group_measured_fraction_full 0.769
_diffrn_reflns_point_group_measured_fraction_max 0.698
_diffrn_reflns_theta_full 25.242
_diffrn_reflns_theta_max 26.880
_diffrn_reflns_theta_min 3.212
_diffrn_source 'fine-focus sealed X-ray tube'
_diffrn_source_type 'Enhance (Mo) X-ray Source'
_exptl_absorpt_coefficient_mu 0.136
_exptl_absorpt_correction_T_max 1.00000
_exptl_absorpt_correction_T_min 0.98614
_exptl_absorpt_correction_type multi-scan
_exptl_absorpt_process_details
;
CrysAlisPro 1.171.38.46 (Rigaku Oxford Diffraction, 2015)
Empirical absorption correction using spherical harmonics,
 implemented in SCALE3 ABSPACK scaling algorithm.
;
_exptl_crystal_density_diffrn 1.514
_exptl_crystal_description prism
_exptl_crystal_F_000 328
_exptl_crystal_size_max 0.4
_exptl_crystal_size_mid 0.3
_exptl_crystal_size_min 0.10
_refine_diff_density_max 0.154
_refine_diff_density_min -0.190
_refine_diff_density_rms 0.041
_refine_ls_abs_structure_details
;
 Flack x determined using 233 quotients [(I+)-(I-)]/[(I+)+(I-)]
 (Parsons, Flack and Wagner, Acta Cryst. B69 (2013) 249-259).
;
_refine_ls_abs_structure_Flack 0.0(10)
_refine_ls_extinction_method none
_refine_ls_goodness_of_fit_ref 1.064
_refine_ls_hydrogen_treatment constr
_refine_ls_matrix_type full
_refine_ls_number_parameters 96
_refine_ls_number_reflns 1011
_refine_ls_number_restraints 0
_refine_ls_restrained_S_all 1.064
_refine_ls_R_factor_all 0.0369
_refine_ls_R_factor_gt 0.0328
_refine_ls_shift/su_max 0.000
_refine_ls_shift/su_mean 0.000
_refine_ls_structure_factor_coef Fsqd
_refine_ls_weighting_details 'w=1/[\s^2^(Fo^2^)+(0.0408P)^2^+0.0071P] where P=(Fo^2^+2Fc^2^)/3'
_refine_ls_weighting_scheme calc
_refine_ls_wR_factor_gt 0.0754
_refine_ls_wR_factor_ref 0.0788
_reflns_Friedel_coverage 0.348
_reflns_Friedel_fraction_full 0.515
_reflns_Friedel_fraction_max 0.445
_reflns_number_gt 937
_reflns_number_total 1011
_reflns_threshold_expression 'I > 2\s(I)'
_cod_data_source_file um5047sup1.cif
_cod_data_source_block Xylitol0_0001GPa
_cod_database_code 2108772
_shelx_shelxl_version_number 2014/7
_chemical_oxdiff_usercomment 'pok temp'
_shelx_space_group_comment
;
The symmetry employed for this shelxl refinement is uniquely defined
by the following loop, which should always be used as a source of
symmetry information in preference to the above space-group names.
They are only intended as comments.
;
_reflns_odcompleteness_completeness 93.41
_reflns_odcompleteness_iscentric 1
_reflns_odcompleteness_theta 25.63
_olex2_refinement_description
;
1. Fixed Uiso
 At 1.2 times of:
  All C(H) groups, All C(H,H) groups
 At 1.5 times of:
  All O(H) groups
2.a Ternary CH refined with riding coordinates:
 C3(H3A), C2(H2A), C4(H4A)
2.b Secondary CH2 refined with riding coordinates:
 C1(H1A,H1B), C5(H5A,H5B)
2.c Idealised tetrahedral OH refined as rotating group:
 O4(H4), O2(H2), O3(H3), O1(H1), O5(H5)
;
_olex2_date_sample_data_collection 2018-09-23
_olex2_submission_special_instructions 'No special instructions were received'
_oxdiff_exptl_absorpt_empirical_details
;
Empirical correction (ABSPACK) includes:
- Absorption correction using spherical harmonics
- Frame scaling
;
_oxdiff_exptl_absorpt_empirical_full_max 1.100
_oxdiff_exptl_absorpt_empirical_full_min 0.957

loop_
_space_group_symop_operation_xyz
'x, y, z'
'-x+1/2, -y, z+1/2'
'-x, y+1/2, -z+1/2'
'x+1/2, -y+1/2, -z'

loop_
_atom_site_label
_atom_site_type_symbol
_atom_site_fract_x
_atom_site_fract_y
_atom_site_fract_z
_atom_site_U_iso_or_equiv
_atom_site_adp_type
_atom_site_occupancy
_atom_site_site_symmetry_order
_atom_site_calc_flag
_atom_site_refinement_flags_posn
_atom_site_refinement_flags_adp
_atom_site_refinement_flags_occupancy
_atom_site_disorder_assembly
_atom_site_disorder_group
O4 O 0.4795(2) 0.6418(2) 0.61780(18) 0.0280(4) Uani 1 1 d . . . . .
H4 H 0.514387 0.596011 0.690047 0.042 Uiso 1 1 calc GR . . . .
O2 O 0.8644(2) 0.5668(2) 0.3147(2) 0.0296(5) Uani 1 1 d . . . . .
H2 H 0.897570 0.651349 0.331163 0.044 Uiso 1 1 calc GR . . . .
O3 O 0.5694(2) 0.7090(2) 0.32032(19) 0.0283(4) Uani 1 1 d . . . . .
H3 H 0.577965 0.708510 0.229246 0.042 Uiso 1 1 calc GR . . . .
O1 O 0.9278(2) 0.3289(2) 0.5217(2) 0.0301(5) Uani 1 1 d . . . . .
H1 H 0.988150 0.400148 0.509194 0.045 Uiso 1 1 calc GR . . . .
O5 O 0.1631(2) 0.5337(2) 0.5436(2) 0.0327(5) Uani 1 1 d . . . . .
H5 H 0.137266 0.611194 0.585771 0.049 Uiso 1 1 calc GR . . . .
C3 C 0.5776(3) 0.5587(3) 0.3754(3) 0.0230(5) Uani 1 1 d . . . . .
H3A H 0.551375 0.490747 0.293346 0.028 Uiso 1 1 calc R . . . .
C2 C 0.7508(3) 0.5253(3) 0.4276(3) 0.0218(5) Uani 1 1 d . . . . .
H2A H 0.773369 0.581104 0.519241 0.026 Uiso 1 1 calc R . . . .
C1 C 0.7742(3) 0.3604(3) 0.4558(3) 0.0267(6) Uani 1 1 d . . . . .
H1A H 0.689612 0.324989 0.521509 0.032 Uiso 1 1 calc R . . . .
H1B H 0.765049 0.306939 0.362197 0.032 Uiso 1 1 calc R . . . .
C4 C 0.4518(3) 0.5394(3) 0.4966(3) 0.0232(6) Uani 1 1 d . . . . .
H4A H 0.458525 0.437329 0.535114 0.028 Uiso 1 1 calc R . . . .
C5 C 0.2835(3) 0.5647(4) 0.4349(3) 0.0292(6) Uani 1 1 d . . . . .
H5A H 0.273366 0.667466 0.402428 0.035 Uiso 1 1 calc R . . . .
H5B H 0.267020 0.501030 0.348850 0.035 Uiso 1 1 calc R . . . .

loop_
_atom_site_aniso_label
_atom_site_aniso_U_11
_atom_site_aniso_U_22
_atom_site_aniso_U_33
_atom_site_aniso_U_23
_atom_site_aniso_U_13
_atom_site_aniso_U_12
O4 0.0318(9) 0.0276(11) 0.0247(8) -0.0031(8) -0.0049(8) 0.0045(8)
O2 0.0265(9) 0.0273(11) 0.0351(10) -0.0009(9) 0.0082(8) -0.0019(8)
O3 0.0336(9) 0.0211(11) 0.0303(9) 0.0025(8) -0.0012(9) 0.0011(8)
O1 0.0221(8) 0.0240(11) 0.0442(10) 0.0020(9) -0.0024(9) 0.0014(8)
O5 0.0227(9) 0.0292(12) 0.0463(11) -0.0066(9) 0.0058(9) -0.0022(9)
C3 0.0236(11) 0.0170(13) 0.0284(12) -0.0037(11) -0.0011(11) 0.0004(11)
C2 0.0205(11) 0.0200(14) 0.0247(11) -0.0016(11) 0.0033(10) -0.0005(11)
C1 0.0200(11) 0.0218(15) 0.0383(15) -0.0025(13) -0.0011(11) -0.0003(11)
C4 0.0227(12) 0.0182(14) 0.0287(13) -0.0036(11) -0.0017(11) 0.0016(10)
C5 0.0234(12) 0.0324(17) 0.0316(13) -0.0054(13) -0.0011(11) 0.0004(11)

loop_
_atom_type_symbol
_atom_type_description
_atom_type_scat_dispersion_real
_atom_type_scat_dispersion_imag
_atom_type_scat_source
C C 0.0033 0.0016 'International Tables Vol C Tables 4.2.6.8 and 6.1.1.4'
H H 0.0000 0.0000 'International Tables Vol C Tables 4.2.6.8 and 6.1.1.4'
O O 0.0106 0.0060 'International Tables Vol C Tables 4.2.6.8 and 6.1.1.4'

loop_
_geom_angle_atom_site_label_1
_geom_angle_atom_site_label_2
_geom_angle_atom_site_label_3
_geom_angle
_geom_angle_site_symmetry_1
_geom_angle_site_symmetry_3
_geom_angle_publ_flag
O3 C3 C2 109.3(2) . . ?
O3 C3 C4 108.71(19) . . ?
C4 C3 C2 113.69(19) . . ?
O2 C2 C3 110.40(19) . . ?
O2 C2 C1 106.7(2) . . ?
C1 C2 C3 111.1(2) . . ?
O1 C1 C2 112.1(2) . . ?
O4 C4 C3 111.0(2) . . ?
O4 C4 C5 109.0(2) . . ?
C3 C4 C5 110.76(19) . . ?
O5 C5 C4 111.5(2) . . ?

loop_
_geom_bond_atom_site_label_1
_geom_bond_atom_site_label_2
_geom_bond_distance
_geom_bond_site_symmetry_2
_geom_bond_publ_flag
O4 C4 1.441(3) . ?
O2 C2 1.433(3) . ?
O3 C3 1.437(3) . ?
O1 C1 1.433(3) . ?
O5 C5 1.424(3) . ?
C3 C2 1.541(3) . ?
C3 C4 1.517(3) . ?
C2 C1 1.513(4) . ?
C4 C5 1.520(3) . ?

_cod_database_fobs_code 2108772
